data_7219006
loop_
_publ_author_name
'Fu, Lei'
'Feng, Xian'
'Zhang, Juan-Juan'
'Hu, Jun-Die'
'Xun, Zhan'
'Wang, Jian-Jun'
'Huang, Zhi-Bin'
'Shi, Da-Qing'

_publ_section_title
;
 Highly efficient construction of a bridged pentacyclic skeleton via a
 six-component domino reaction under microwave irradiation
;
_journal_issue 3
_journal_name_full 'Green Chem.'
_journal_page_first 1535
_journal_paper_doi 10.1039/C4GC01832J
_journal_volume 17
_journal_year 2015
_chemical_formula_sum 'C30 H31 N5 O2'
_chemical_formula_weight 493.60
_chemical_name_systematic
; 
 ? 
;
_space_group_IT_number 2
_symmetry_cell_setting triclinic
_symmetry_space_group_name_Hall '-P 1'
_symmetry_space_group_name_H-M 'P -1'
_atom_sites_solution_hydrogens geom
_atom_sites_solution_primary direct
_atom_sites_solution_secondary difmap
_audit_creation_method SHELXL-97
_audit_update_record
;
2014-09-19 deposited with the CCDC.
2014-12-03 downloaded from the CCDC.
;
_cell_angle_alpha 107.546(2)
_cell_angle_beta 96.1810(10)
_cell_angle_gamma 109.124(2)
_cell_formula_units_Z 4
_cell_length_a 11.0519(8)
_cell_length_b 13.5682(9)
_cell_length_c 19.4863(16)
_cell_measurement_reflns_used 2355
_cell_measurement_temperature 298(2)
_cell_measurement_theta_max 22.011
_cell_measurement_theta_min 2.892
_cell_volume 2562.3(3)
_computing_cell_refinement 'Bruker SMART'
_computing_data_collection 'Bruker SMART'
_computing_data_reduction 'Bruker SAINT'
_computing_molecular_graphics 'Bruker SHELXTL'
_computing_publication_material 'Bruker SHELXTL'
_computing_structure_refinement 'SHELXL-97 (Sheldrick, 1997)'
_computing_structure_solution 'SHELXS-97 (Sheldrick, 1990)'
_diffrn_ambient_temperature 298(2)
_diffrn_measured_fraction_theta_full 0.980
_diffrn_measured_fraction_theta_max 0.980
_diffrn_measurement_device_type 'CCD area detector'
_diffrn_measurement_method 'phi and omega scans'
_diffrn_radiation_monochromator graphite
_diffrn_radiation_source 'fine-focus sealed tube'
_diffrn_radiation_type MoK\a
_diffrn_radiation_wavelength 0.71073
_diffrn_reflns_av_R_equivalents 0.0322
_diffrn_reflns_av_sigmaI/netI 0.0840
_diffrn_reflns_limit_h_max 13
_diffrn_reflns_limit_h_min -13
_diffrn_reflns_limit_k_max 16
_diffrn_reflns_limit_k_min -16
_diffrn_reflns_limit_l_max 23
_diffrn_reflns_limit_l_min -15
_diffrn_reflns_number 12951
_diffrn_reflns_theta_full 25.02
_diffrn_reflns_theta_max 25.02
_diffrn_reflns_theta_min 2.89
_exptl_absorpt_coefficient_mu 0.082
_exptl_absorpt_correction_T_max 0.9886
_exptl_absorpt_correction_T_min 0.9725
_exptl_absorpt_correction_type multi-scan
_exptl_absorpt_process_details sadabs
_exptl_crystal_colour colorless
_exptl_crystal_density_diffrn 1.280
_exptl_crystal_density_method 'not measured'
_exptl_crystal_description block
_exptl_crystal_F_000 1048
_exptl_crystal_size_max 0.34
_exptl_crystal_size_mid 0.27
_exptl_crystal_size_min 0.14
_refine_diff_density_max 0.172
_refine_diff_density_min -0.190
_refine_diff_density_rms 0.039
_refine_ls_extinction_method none
_refine_ls_goodness_of_fit_ref 1.022
_refine_ls_hydrogen_treatment mixed
_refine_ls_matrix_type full
_refine_ls_number_parameters 671
_refine_ls_number_reflns 8849
_refine_ls_number_restraints 0
_refine_ls_restrained_S_all 1.022
_refine_ls_R_factor_all 0.1291
_refine_ls_R_factor_gt 0.0528
_refine_ls_shift/su_max 0.000
_refine_ls_shift/su_mean 0.000
_refine_ls_structure_factor_coef Fsqd
_refine_ls_weighting_details 'calc w=1/[\s^2^(Fo^2^)+(0.0451P)^2^+0.0000P] where P=(Fo^2^+2Fc^2^)/3'
_refine_ls_weighting_scheme calc
_refine_ls_wR_factor_gt 0.1003
_refine_ls_wR_factor_ref 0.1313
_reflns_number_gt 4256
_reflns_number_total 8849
_reflns_threshold_expression >2sigma(I)
_cod_data_source_file c4gc01832j2.cif
_cod_data_source_block 131221g
_cod_depositor_comments
;
The following automatic conversions were performed:

'_symmetry_cell_setting' value 'Triclinic' changed to 'triclinic'
according to
/usr/data/users/saulius/crontab/automatic-downloads/rss-feeds/RSC/lib/dictionaries/cif_core.dic
dictionary named 'cif_core.dic' version 2.4.2 from 2011-04-26.

Automatic conversion script
Id: cif_fix_values 2935 2014-11-11 08:27:57Z andrius 

 Adding full bibliography for 7219006--7219007.cif.
;
_cod_original_sg_symbol_H-M P-1
_cod_database_code 7219006

loop_
_symmetry_equiv_pos_as_xyz
'x, y, z'
'-x, -y, -z'

loop_
_atom_site_label
_atom_site_type_symbol
_atom_site_fract_x
_atom_site_fract_y
_atom_site_fract_z
_atom_site_U_iso_or_equiv
_atom_site_adp_type
_atom_site_occupancy
_atom_site_symmetry_multiplicity
_atom_site_calc_flag
_atom_site_refinement_flags
N1 N 0.3461(2) 0.67232(18) 0.48026(12) 0.0395(6) Uani 1 1 d .
N2 N 0.3956(2) 0.86489(18) 0.50306(12) 0.0380(6) Uani 1 1 d .
N3 N 0.4804(2) 0.75994(18) 0.41043(12) 0.0407(6) Uani 1 1 d .
N4 N 0.0379(3) 0.4224(2) 0.54834(17) 0.0817(10) Uani 1 1 d .
N5 N 0.3317(3) 0.9878(2) 0.66510(14) 0.0592(8) Uani 1 1 d .
N6 N 0.2903(2) 0.26955(19) 0.99957(12) 0.0466(6) Uani 1 1 d .
N7 N 0.0786(2) 0.13369(19) 0.93293(13) 0.0483(7) Uani 1 1 d .
N8 N 0.1002(2) 0.3163(2) 1.01531(14) 0.0562(7) Uani 1 1 d .
N9 N 0.6624(3) 0.2178(3) 1.06961(18) 0.0976(12) Uani 1 1 d .
N10 N 0.1052(3) -0.0803(2) 0.79929(15) 0.0651(8) Uani 1 1 d .
O1 O 0.3035(2) 0.49205(18) 0.46471(13) 0.0780(8) Uani 1 1 d .
O2 O 0.6037(3) 0.6082(2) 0.69213(14) 0.0887(8) Uani 1 1 d .
O3 O 0.4953(2) 0.39593(19) 1.05845(12) 0.0743(7) Uani 1 1 d .
O4 O 0.6057(2) 0.39475(19) 0.82845(13) 0.0741(7) Uani 1 1 d .
C1 C 0.3035(3) 0.5811(2) 0.50130(17) 0.0483(8) Uani 1 1 d .
C2 C 0.2528(3) 0.5954(2) 0.57280(16) 0.0454(8) Uani 1 1 d .
C3 C 0.3571(3) 0.5995(2) 0.63458(17) 0.0541(9) Uani 1 1 d .
H3 H 0.3767 0.5319 0.6180 0.065 Uiso 1 1 calc R
C4 C 0.3051(4) 0.6069(3) 0.70605(18) 0.0729(11) Uani 1 1 d .
H4A H 0.2271 0.5407 0.6963 0.088 Uiso 1 1 calc R
H4B H 0.3713 0.6096 0.7443 0.088 Uiso 1 1 calc R
C5 C 0.2719(4) 0.7101(3) 0.73292(19) 0.0738(11) Uani 1 1 d .
H5A H 0.2313 0.7088 0.7746 0.089 Uiso 1 1 calc R
H5B H 0.3523 0.7763 0.7498 0.089 Uiso 1 1 calc R
C6 C 0.1793(3) 0.7162(3) 0.67255(18) 0.0641(10) Uani 1 1 d .
H6A H 0.1703 0.7879 0.6900 0.077 Uiso 1 1 calc R
H6B H 0.0932 0.6584 0.6631 0.077 Uiso 1 1 calc R
C7 C 0.2243(3) 0.7024(2) 0.60039(16) 0.0454(8) Uani 1 1 d .
H7 H 0.1536 0.6973 0.5629 0.054 Uiso 1 1 calc R
C8 C 0.3528(3) 0.7964(2) 0.60264(15) 0.0363(7) Uani 1 1 d .
C9 C 0.3641(2) 0.7815(2) 0.52344(15) 0.0362(7) Uani 1 1 d .
C10 C 0.4261(3) 0.8475(2) 0.42969(15) 0.0426(8) Uani 1 1 d .
H10 H 0.4940 0.9173 0.4323 0.051 Uiso 1 1 calc R
C11 C 0.3819(3) 0.6558(2) 0.40612(15) 0.0438(8) Uani 1 1 d .
H11 H 0.4187 0.5977 0.3954 0.053 Uiso 1 1 calc R
C12 C 0.2600(3) 0.6198(2) 0.34586(16) 0.0564(9) Uani 1 1 d .
H12A H 0.2831 0.6039 0.2982 0.068 Uiso 1 1 calc R
H12B H 0.1947 0.5515 0.3458 0.068 Uiso 1 1 calc R
C13 C 0.2012(3) 0.7079(3) 0.35624(17) 0.0606(9) Uani 1 1 d .
H13A H 0.1596 0.7120 0.3978 0.073 Uiso 1 1 calc R
H13B H 0.1344 0.6878 0.3124 0.073 Uiso 1 1 calc R
C14 C 0.3076(3) 0.8211(2) 0.37014(16) 0.0553(9) Uani 1 1 d .
H14A H 0.3352 0.8216 0.3246 0.066 Uiso 1 1 calc R
H14B H 0.2718 0.8786 0.3851 0.066 Uiso 1 1 calc R
C15 C 0.4808(3) 0.7007(2) 0.65100(15) 0.0454(8) Uani 1 1 d .
C16 C 0.6053(4) 0.6930(3) 0.68204(17) 0.0612(10) Uani 1 1 d .
C17 C 0.7295(3) 0.7921(3) 0.69788(19) 0.0709(10) Uani 1 1 d .
H17A H 0.7645 0.7846 0.6538 0.085 Uiso 1 1 calc R
H17B H 0.7941 0.7938 0.7366 0.085 Uiso 1 1 calc R
C18 C 0.7083(3) 0.9009(3) 0.72179(18) 0.0620(9) Uani 1 1 d .
H18 H 0.6745 0.9069 0.7667 0.074 Uiso 1 1 calc R
C19 C 0.6036(3) 0.8970(2) 0.66323(16) 0.0498(8) Uani 1 1 d .
H19A H 0.5823 0.9627 0.6815 0.060 Uiso 1 1 calc R
H19B H 0.6379 0.8989 0.6197 0.060 Uiso 1 1 calc R
C20 C 0.4800(3) 0.7938(2) 0.64195(14) 0.0403(7) Uani 1 1 d .
C21 C 0.8346(3) 1.0040(3) 0.7405(2) 0.0861(12) Uani 1 1 d .
H21A H 0.8974 1.0062 0.7796 0.129 Uiso 1 1 calc R
H21B H 0.8151 1.0702 0.7562 0.129 Uiso 1 1 calc R
H21C H 0.8706 1.0004 0.6975 0.129 Uiso 1 1 calc R
C22 C 0.6094(3) 0.7894(2) 0.45341(15) 0.0402(7) Uani 1 1 d .
C23 C 0.6482(3) 0.7141(2) 0.47564(17) 0.0509(8) Uani 1 1 d .
H23 H 0.5875 0.6420 0.4645 0.061 Uiso 1 1 calc R
C24 C 0.7750(3) 0.7442(3) 0.51397(18) 0.0565(9) Uani 1 1 d .
H24 H 0.7979 0.6909 0.5268 0.068 Uiso 1 1 calc R
C25 C 0.8682(3) 0.8496(3) 0.53382(17) 0.0518(8) Uani 1 1 d .
C26 C 0.8300(3) 0.9257(3) 0.51338(18) 0.0555(9) Uani 1 1 d .
H26 H 0.8902 0.9986 0.5269 0.067 Uiso 1 1 calc R
C27 C 0.7046(3) 0.8964(2) 0.47343(17) 0.0497(8) Uani 1 1 d .
H27 H 0.6832 0.9495 0.4595 0.060 Uiso 1 1 calc R
C28 C 1.0052(3) 0.8803(3) 0.5773(2) 0.0791(12) Uani 1 1 d .
H28A H 1.0511 0.9599 0.5949 0.119 Uiso 1 1 calc R
H28B H 1.0518 0.8448 0.5460 0.119 Uiso 1 1 calc R
H28C H 0.9998 0.8557 0.6186 0.119 Uiso 1 1 calc R
C29 C 0.1313(3) 0.4968(3) 0.55758(18) 0.0584(9) Uani 1 1 d .
C30 C 0.3421(3) 0.9053(3) 0.63709(16) 0.0415(8) Uani 1 1 d .
C31 C 0.4249(3) 0.3048(3) 1.01306(16) 0.0508(9) Uani 1 1 d .
C32 C 0.4843(3) 0.2227(2) 0.97270(16) 0.0455(8) Uani 1 1 d .
C33 C 0.5487(3) 0.2618(2) 0.91402(16) 0.0475(8) Uani 1 1 d .
H33 H 0.6148 0.3379 0.9383 0.057 Uiso 1 1 calc R
C34 C 0.6162(3) 0.1845(3) 0.87620(18) 0.0654(10) Uani 1 1 d .
H34A H 0.6563 0.2104 0.8397 0.079 Uiso 1 1 calc R
H34B H 0.6854 0.1872 0.9128 0.079 Uiso 1 1 calc R
C35 C 0.5182(3) 0.0651(3) 0.83882(19) 0.0696(10) Uani 1 1 d .
H35A H 0.4575 0.0605 0.7970 0.083 Uiso 1 1 calc R
H35B H 0.5647 0.0169 0.8202 0.083 Uiso 1 1 calc R
C36 C 0.4411(3) 0.0242(3) 0.89120(19) 0.0666(10) Uani 1 1 d .
H36A H 0.4991 0.0132 0.9268 0.080 Uiso 1 1 calc R
H36B H 0.3712 -0.0477 0.8632 0.080 Uiso 1 1 calc R
C37 C 0.3814(3) 0.1034(2) 0.93267(16) 0.0484(8) Uani 1 1 d .
H37 H 0.3458 0.0761 0.9703 0.058 Uiso 1 1 calc R
C38 C 0.2702(3) 0.1181(2) 0.88647(15) 0.0401(7) Uani 1 1 d .
C39 C 0.2028(3) 0.1735(2) 0.94183(15) 0.0429(8) Uani 1 1 d .
C40 C 0.0210(3) 0.1960(3) 0.98649(18) 0.0566(9) Uani 1 1 d .
H40 H -0.0663 0.1846 0.9606 0.068 Uiso 1 1 calc R
C41 C 0.2301(3) 0.3363(3) 1.05216(17) 0.0576(9) Uani 1 1 d .
H41 H 0.2846 0.4161 1.0681 0.069 Uiso 1 1 calc R
C42 C 0.2259(4) 0.3011(3) 1.11915(18) 0.0767(11) Uani 1 1 d .
H42A H 0.1945 0.3477 1.1551 0.092 Uiso 1 1 calc R
H42B H 0.3141 0.3121 1.1420 0.092 Uiso 1 1 calc R
C43 C 0.1363(4) 0.1792(3) 1.09779(19) 0.0825(12) Uani 1 1 d .
H43A H 0.1231 0.1628 1.1422 0.099 Uiso 1 1 calc R
H43B H 0.1781 0.1318 1.0711 0.099 Uiso 1 1 calc R
C44 C 0.0038(3) 0.1533(3) 1.0497(2) 0.0755(11) Uani 1 1 d .
H44A H -0.0454 0.0732 1.0300 0.091 Uiso 1 1 calc R
H44B H -0.0462 0.1879 1.0797 0.091 Uiso 1 1 calc R
C45 C 0.4442(3) 0.2624(2) 0.85795(16) 0.0437(8) Uani 1 1 d .
C46 C 0.4892(3) 0.3406(3) 0.81817(17) 0.0537(9) Uani 1 1 d .
C47 C 0.3851(3) 0.3519(3) 0.76934(19) 0.0675(10) Uani 1 1 d .
H47A H 0.3578 0.4090 0.7987 0.081 Uiso 1 1 calc R
H47B H 0.4224 0.3772 0.7319 0.081 Uiso 1 1 calc R
C48 C 0.2670(3) 0.2470(3) 0.73192(18) 0.0608(9) Uani 1 1 d .
H48 H 0.2958 0.1943 0.6980 0.073 Uiso 1 1 calc R
C49 C 0.2135(3) 0.1938(3) 0.78588(16) 0.0517(8) Uani 1 1 d .
H49A H 0.1631 0.2333 0.8115 0.062 Uiso 1 1 calc R
H49B H 0.1540 0.1172 0.7584 0.062 Uiso 1 1 calc R
C50 C 0.3173(3) 0.1942(2) 0.84179(15) 0.0407(7) Uani 1 1 d .
C51 C 0.1595(3) 0.2623(3) 0.68478(18) 0.0765(11) Uani 1 1 d .
H51A H 0.1283 0.3138 0.7160 0.115 Uiso 1 1 calc R
H51B H 0.0879 0.1916 0.6600 0.115 Uiso 1 1 calc R
H51C H 0.1947 0.2912 0.6488 0.115 Uiso 1 1 calc R
C52 C 0.0880(3) 0.3718(2) 0.96523(18) 0.0518(8) Uani 1 1 d .
C53 C 0.1928(3) 0.4337(3) 0.94295(18) 0.0582(9) Uani 1 1 d .
H53 H 0.2773 0.4386 0.9598 0.070 Uiso 1 1 calc R
C54 C 0.1724(3) 0.4883(3) 0.89584(19) 0.0609(9) Uani 1 1 d .
H54 H 0.2443 0.5303 0.8823 0.073 Uiso 1 1 calc R
C55 C 0.0484(3) 0.4824(3) 0.86824(19) 0.0592(9) Uani 1 1 d .
C56 C -0.0549(3) 0.4202(3) 0.8906(2) 0.0677(10) Uani 1 1 d .
H56 H -0.1396 0.4139 0.8729 0.081 Uiso 1 1 calc R
C57 C -0.0358(3) 0.3674(3) 0.9384(2) 0.0657(10) Uani 1 1 d .
H57 H -0.1077 0.3276 0.9531 0.079 Uiso 1 1 calc R
C58 C 0.0280(3) 0.5442(3) 0.8184(2) 0.0791(11) Uani 1 1 d .
H58A H -0.0640 0.5296 0.8048 0.119 Uiso 1 1 calc R
H58B H 0.0591 0.5195 0.7747 0.119 Uiso 1 1 calc R
H58C H 0.0759 0.6229 0.8439 0.119 Uiso 1 1 calc R
C59 C 0.5851(3) 0.2226(3) 1.02850(19) 0.0636(10) Uani 1 1 d .
C60 C 0.1747(3) 0.0070(3) 0.83728(16) 0.0457(8) Uani 1 1 d .

loop_
_atom_site_aniso_label
_atom_site_aniso_U_11
_atom_site_aniso_U_22
_atom_site_aniso_U_33
_atom_site_aniso_U_23
_atom_site_aniso_U_13
_atom_site_aniso_U_12
N1 0.0486(15) 0.0289(14) 0.0373(15) 0.0126(11) 0.0121(12) 0.0088(11)
N2 0.0401(14) 0.0351(14) 0.0398(15) 0.0162(12) 0.0069(11) 0.0137(11)
N3 0.0462(15) 0.0348(15) 0.0428(15) 0.0178(12) 0.0125(12) 0.0132(12)
N4 0.078(2) 0.050(2) 0.098(3) 0.0244(18) 0.0286(19) 0.0001(17)
N5 0.071(2) 0.0456(18) 0.0569(18) 0.0093(14) 0.0077(15) 0.0274(16)
N6 0.0411(16) 0.0444(16) 0.0379(15) 0.0033(12) 0.0083(12) 0.0067(13)
N7 0.0435(16) 0.0455(16) 0.0492(17) 0.0139(13) 0.0153(13) 0.0099(13)
N8 0.0471(17) 0.0506(18) 0.0565(18) 0.0079(14) 0.0157(14) 0.0095(14)
N9 0.096(3) 0.084(2) 0.087(3) 0.034(2) -0.030(2) 0.016(2)
N10 0.0591(19) 0.0541(19) 0.0589(19) 0.0039(15) 0.0116(15) 0.0082(15)
O1 0.131(2) 0.0334(14) 0.0734(17) 0.0207(12) 0.0504(15) 0.0266(14)
O2 0.115(2) 0.0855(19) 0.094(2) 0.0504(16) 0.0157(16) 0.0590(17)
O3 0.0510(14) 0.0611(16) 0.0681(16) -0.0109(13) 0.0018(12) 0.0031(12)
O4 0.0536(15) 0.0817(18) 0.0791(18) 0.0393(14) 0.0196(13) 0.0049(13)
C1 0.061(2) 0.0289(19) 0.046(2) 0.0099(16) 0.0120(17) 0.0101(16)
C2 0.0522(19) 0.0314(17) 0.047(2) 0.0131(14) 0.0176(16) 0.0079(15)
C3 0.076(2) 0.043(2) 0.052(2) 0.0235(16) 0.0206(18) 0.0244(18)
C4 0.102(3) 0.064(3) 0.060(2) 0.037(2) 0.031(2) 0.023(2)
C5 0.107(3) 0.061(3) 0.054(2) 0.0238(19) 0.042(2) 0.023(2)
C6 0.074(2) 0.050(2) 0.066(3) 0.0177(18) 0.037(2) 0.0179(18)
C7 0.0441(18) 0.0353(18) 0.050(2) 0.0116(15) 0.0145(15) 0.0093(15)
C8 0.0409(17) 0.0288(17) 0.0363(18) 0.0097(13) 0.0079(13) 0.0115(13)
C9 0.0354(17) 0.0321(17) 0.0365(18) 0.0107(14) 0.0038(13) 0.0102(14)
C10 0.0489(19) 0.0379(18) 0.0424(19) 0.0194(15) 0.0090(15) 0.0141(15)
C11 0.0530(19) 0.0361(18) 0.0379(19) 0.0102(14) 0.0114(15) 0.0140(15)
C12 0.063(2) 0.046(2) 0.041(2) 0.0099(15) 0.0044(16) 0.0035(17)
C13 0.056(2) 0.062(2) 0.052(2) 0.0190(18) -0.0042(17) 0.0144(19)
C14 0.059(2) 0.057(2) 0.050(2) 0.0261(17) 0.0033(17) 0.0183(18)
C15 0.061(2) 0.0435(19) 0.0373(18) 0.0194(15) 0.0108(15) 0.0219(16)
C16 0.082(3) 0.072(3) 0.049(2) 0.031(2) 0.0144(19) 0.044(2)
C17 0.063(2) 0.088(3) 0.063(2) 0.025(2) 0.0006(19) 0.037(2)
C18 0.052(2) 0.070(3) 0.057(2) 0.0156(18) 0.0015(17) 0.0233(19)
C19 0.0460(19) 0.052(2) 0.047(2) 0.0174(16) 0.0052(15) 0.0158(16)
C20 0.0455(18) 0.0423(19) 0.0327(17) 0.0144(14) 0.0076(14) 0.0157(15)
C21 0.055(2) 0.085(3) 0.095(3) 0.023(2) -0.013(2) 0.015(2)
C22 0.0476(19) 0.0421(19) 0.0406(18) 0.0207(15) 0.0206(15) 0.0202(16)
C23 0.056(2) 0.0346(18) 0.068(2) 0.0235(16) 0.0233(18) 0.0175(16)
C24 0.060(2) 0.057(2) 0.077(3) 0.0384(19) 0.0258(19) 0.0355(19)
C25 0.045(2) 0.060(2) 0.062(2) 0.0322(18) 0.0209(17) 0.0232(18)
C26 0.046(2) 0.047(2) 0.074(2) 0.0305(18) 0.0147(18) 0.0106(16)
C27 0.050(2) 0.042(2) 0.064(2) 0.0290(17) 0.0139(17) 0.0162(16)
C28 0.058(2) 0.092(3) 0.101(3) 0.051(2) 0.014(2) 0.031(2)
C29 0.070(2) 0.040(2) 0.063(2) 0.0187(18) 0.0229(19) 0.0161(19)
C30 0.0429(19) 0.0361(19) 0.0384(19) 0.0107(15) 0.0025(14) 0.0110(16)
C31 0.044(2) 0.052(2) 0.039(2) 0.0075(16) 0.0051(16) 0.0063(18)
C32 0.0403(18) 0.0447(19) 0.0429(19) 0.0115(15) 0.0010(15) 0.0119(15)
C33 0.0373(18) 0.049(2) 0.046(2) 0.0117(16) 0.0076(15) 0.0095(15)
C34 0.052(2) 0.079(3) 0.066(2) 0.017(2) 0.0175(18) 0.033(2)
C35 0.063(2) 0.069(3) 0.066(3) 0.002(2) 0.006(2) 0.033(2)
C36 0.063(2) 0.053(2) 0.069(3) 0.0092(19) -0.004(2) 0.0219(19)
C37 0.0477(19) 0.046(2) 0.0429(19) 0.0127(15) 0.0031(15) 0.0118(16)
C38 0.0357(17) 0.0379(18) 0.0339(17) 0.0062(14) 0.0037(14) 0.0057(14)
C39 0.0430(19) 0.0415(19) 0.0371(19) 0.0124(15) 0.0098(15) 0.0088(16)
C40 0.050(2) 0.055(2) 0.056(2) 0.0130(17) 0.0232(17) 0.0120(17)
C41 0.052(2) 0.053(2) 0.047(2) 0.0005(17) 0.0120(17) 0.0100(17)
C42 0.080(3) 0.093(3) 0.045(2) 0.014(2) 0.0199(19) 0.028(2)
C43 0.095(3) 0.100(3) 0.052(2) 0.035(2) 0.026(2) 0.025(3)
C44 0.081(3) 0.076(3) 0.067(3) 0.026(2) 0.040(2) 0.018(2)
C45 0.0401(18) 0.0450(19) 0.0420(19) 0.0144(15) 0.0116(15) 0.0116(15)
C46 0.051(2) 0.057(2) 0.049(2) 0.0198(17) 0.0199(17) 0.0122(18)
C47 0.070(2) 0.072(3) 0.070(3) 0.042(2) 0.021(2) 0.023(2)
C48 0.066(2) 0.067(2) 0.052(2) 0.0246(19) 0.0099(18) 0.027(2)
C49 0.0490(19) 0.061(2) 0.044(2) 0.0208(17) 0.0072(16) 0.0185(16)
C50 0.0419(18) 0.0382(18) 0.0371(18) 0.0086(14) 0.0092(14) 0.0137(15)
C51 0.084(3) 0.091(3) 0.068(3) 0.039(2) 0.013(2) 0.041(2)
C52 0.042(2) 0.042(2) 0.058(2) 0.0055(17) 0.0176(17) 0.0095(16)
C53 0.044(2) 0.050(2) 0.069(2) 0.0101(18) 0.0170(17) 0.0119(17)
C54 0.055(2) 0.042(2) 0.079(3) 0.0160(19) 0.030(2) 0.0119(17)
C55 0.054(2) 0.047(2) 0.064(2) 0.0083(18) 0.0144(19) 0.0143(18)
C56 0.042(2) 0.066(3) 0.079(3) 0.015(2) 0.0091(19) 0.0114(19)
C57 0.048(2) 0.062(2) 0.076(3) 0.021(2) 0.0178(19) 0.0092(18)
C58 0.074(3) 0.071(3) 0.081(3) 0.022(2) 0.012(2) 0.019(2)
C59 0.064(2) 0.053(2) 0.054(2) 0.0142(18) -0.0071(19) 0.0074(18)
C60 0.0420(19) 0.047(2) 0.0405(19) 0.0112(16) 0.0117(15) 0.0116(16)

loop_
_atom_type_symbol
_atom_type_description
_atom_type_scat_dispersion_real
_atom_type_scat_dispersion_imag
_atom_type_scat_source
C C 0.0033 0.0016 'International Tables Vol C Tables 4.2.6.8 and 6.1.1.4'
H H 0.0000 0.0000 'International Tables Vol C Tables 4.2.6.8 and 6.1.1.4'
O O 0.0106 0.0060 'International Tables Vol C Tables 4.2.6.8 and 6.1.1.4'
N N 0.0061 0.0033 'International Tables Vol C Tables 4.2.6.8 and 6.1.1.4'

loop_
_geom_angle_atom_site_label_1
_geom_angle_atom_site_label_2
_geom_angle_atom_site_label_3
_geom_angle
C1 N1 C9 125.2(2)
C1 N1 C11 118.1(2)
C9 N1 C11 116.7(2)
C9 N2 C10 117.1(2)
C22 N3 C11 115.9(2)
C22 N3 C10 115.0(2)
C11 N3 C10 108.7(2)
C31 N6 C39 124.9(3)
C31 N6 C41 118.4(2)
C39 N6 C41 116.7(2)
C39 N7 C40 117.4(3)
C52 N8 C41 118.0(2)
C52 N8 C40 114.7(2)
C41 N8 C40 109.6(3)
O1 C1 N1 121.5(3)
O1 C1 C2 120.6(3)
N1 C1 C2 117.9(3)
C29 C2 C7 109.7(3)
C29 C2 C1 107.5(2)
C7 C2 C1 113.2(2)
C29 C2 C3 109.1(2)
C7 C2 C3 108.1(2)
C1 C2 C3 109.3(3)
C15 C3 C2 109.3(2)
C15 C3 C4 109.0(3)
C2 C3 C4 110.3(3)
C15 C3 H3 109.4
C2 C3 H3 109.4
C4 C3 H3 109.4
C5 C4 C3 110.9(2)
C5 C4 H4A 109.5
C3 C4 H4A 109.5
C5 C4 H4B 109.5
C3 C4 H4B 109.5
H4A C4 H4B 108.0
C6 C5 C4 111.7(3)
C6 C5 H5A 109.3
C4 C5 H5A 109.3
C6 C5 H5B 109.3
C4 C5 H5B 109.3
H5A C5 H5B 107.9
C5 C6 C7 113.8(3)
C5 C6 H6A 108.8
C7 C6 H6A 108.8
C5 C6 H6B 108.8
C7 C6 H6B 108.8
H6A C6 H6B 107.7
C6 C7 C2 111.9(2)
C6 C7 C8 116.2(2)
C2 C7 C8 104.0(2)
C6 C7 H7 108.2
C2 C7 H7 108.2
C8 C7 H7 108.2
C30 C8 C9 108.7(2)
C30 C8 C20 110.9(2)
C9 C8 C20 106.2(2)
C30 C8 C7 108.5(2)
C9 C8 C7 107.9(2)
C20 C8 C7 114.6(2)
N2 C9 N1 125.8(3)
N2 C9 C8 120.3(3)
N1 C9 C8 113.8(2)
N3 C10 N2 110.7(2)
N3 C10 C14 111.0(2)
N2 C10 C14 112.2(2)
N3 C10 H10 107.6
N2 C10 H10 107.6
C14 C10 H10 107.6
N3 C11 N1 108.0(2)
N3 C11 C12 111.2(2)
N1 C11 C12 110.0(2)
N3 C11 H11 109.2
N1 C11 H11 109.2
C12 C11 H11 109.2
C13 C12 C11 112.4(2)
C13 C12 H12A 109.1
C11 C12 H12A 109.1
C13 C12 H12B 109.1
C11 C12 H12B 109.1
H12A C12 H12B 107.8
C12 C13 C14 110.2(3)
C12 C13 H13A 109.6
C14 C13 H13A 109.6
C12 C13 H13B 109.6
C14 C13 H13B 109.6
H13A C13 H13B 108.1
C10 C14 C13 111.8(2)
C10 C14 H14A 109.3
C13 C14 H14A 109.3
C10 C14 H14B 109.3
C13 C14 H14B 109.3
H14A C14 H14B 107.9
C20 C15 C16 121.3(3)
C20 C15 C3 122.6(3)
C16 C15 C3 115.9(3)
O2 C16 C15 120.4(3)
O2 C16 C17 122.8(3)
C15 C16 C17 116.8(3)
C16 C17 C18 112.3(3)
C16 C17 H17A 109.1
C18 C17 H17A 109.1
C16 C17 H17B 109.1
C18 C17 H17B 109.1
H17A C17 H17B 107.9
C19 C18 C17 109.5(3)
C19 C18 C21 111.5(3)
C17 C18 C21 113.4(3)
C19 C18 H18 107.4
C17 C18 H18 107.4
C21 C18 H18 107.4
C20 C19 C18 112.3(2)
C20 C19 H19A 109.1
C18 C19 H19A 109.1
C20 C19 H19B 109.1
C18 C19 H19B 109.1
H19A C19 H19B 107.9
C15 C20 C19 122.1(3)
C15 C20 C8 120.5(3)
C19 C20 C8 117.2(2)
C18 C21 H21A 109.5
C18 C21 H21B 109.5
H21A C21 H21B 109.5
C18 C21 H21C 109.5
H21A C21 H21C 109.5
H21B C21 H21C 109.5
C23 C22 C27 116.2(3)
C23 C22 N3 123.0(3)
C27 C22 N3 120.8(2)
C24 C23 C22 121.3(3)
C24 C23 H23 119.4
C22 C23 H23 119.4
C25 C24 C23 122.4(3)
C25 C24 H24 118.8
C23 C24 H24 118.8
C24 C25 C26 116.8(3)
C24 C25 C28 121.0(3)
C26 C25 C28 122.3(3)
C25 C26 C27 121.7(3)
C25 C26 H26 119.2
C27 C26 H26 119.2
C26 C27 C22 121.7(3)
C26 C27 H27 119.2
C22 C27 H27 119.2
C25 C28 H28A 109.5
C25 C28 H28B 109.5
H28A C28 H28B 109.5
C25 C28 H28C 109.5
H28A C28 H28C 109.5
H28B C28 H28C 109.5
N4 C29 C2 177.7(4)
N5 C30 C8 177.8(3)
O3 C31 N6 121.3(3)
O3 C31 C32 120.6(3)
N6 C31 C32 117.9(3)
C59 C32 C31 107.2(3)
C59 C32 C37 109.8(2)
C31 C32 C37 112.9(3)
C59 C32 C33 109.7(3)
C31 C32 C33 109.8(2)
C37 C32 C33 107.5(2)
C45 C33 C34 110.5(3)
C45 C33 C32 108.8(2)
C34 C33 C32 110.6(2)
C45 C33 H33 109.0
C34 C33 H33 109.0
C32 C33 H33 109.0
C35 C34 C33 110.9(3)
C35 C34 H34A 109.5
C33 C34 H34A 109.5
C35 C34 H34B 109.5
C33 C34 H34B 109.5
H34A C34 H34B 108.0
C36 C35 C34 112.0(3)
C36 C35 H35A 109.2
C34 C35 H35A 109.2
C36 C35 H35B 109.2
C34 C35 H35B 109.2
H35A C35 H35B 107.9
C35 C36 C37 113.6(3)
C35 C36 H36A 108.8
C37 C36 H36A 108.8
C35 C36 H36B 108.8
C37 C36 H36B 108.8
H36A C36 H36B 107.7
C36 C37 C32 112.1(3)
C36 C37 C38 116.9(3)
C32 C37 C38 104.5(2)
C36 C37 H37 107.7
C32 C37 H37 107.7
C38 C37 H37 107.7
C60 C38 C39 109.0(2)
C60 C38 C50 110.6(2)
C39 C38 C50 107.1(2)
C60 C38 C37 109.0(2)
C39 C38 C37 106.1(2)
C50 C38 C37 114.8(2)
N7 C39 N6 125.6(3)
N7 C39 C38 120.9(3)
N6 C39 C38 113.5(2)
N8 C40 N7 111.4(2)
N8 C40 C44 110.1(3)
N7 C40 C44 111.6(3)
N8 C40 H40 107.9
N7 C40 H40 107.9
C44 C40 H40 107.9
N8 C41 N6 109.6(2)
N8 C41 C42 110.7(3)
N6 C41 C42 108.6(3)
N8 C41 H41 109.3
N6 C41 H41 109.3
C42 C41 H41 109.3
C41 C42 C43 111.3(3)
C41 C42 H42A 109.4
C43 C42 H42A 109.4
C41 C42 H42B 109.4
C43 C42 H42B 109.4
H42A C42 H42B 108.0
C42 C43 C44 111.2(3)
C42 C43 H43A 109.4
C44 C43 H43A 109.4
C42 C43 H43B 109.4
C44 C43 H43B 109.4
H43A C43 H43B 108.0
C40 C44 C43 111.1(3)
C40 C44 H44A 109.4
C43 C44 H44A 109.4
C40 C44 H44B 109.4
C43 C44 H44B 109.4
H44A C44 H44B 108.0
C50 C45 C46 120.5(3)
C50 C45 C33 123.0(3)
C46 C45 C33 116.4(2)
O4 C46 C45 120.0(3)
O4 C46 C47 123.1(3)
C45 C46 C47 116.8(3)
C48 C47 C46 114.2(3)
C48 C47 H47A 108.7
C46 C47 H47A 108.7
C48 C47 H47B 108.7
C46 C47 H47B 108.7
H47A C47 H47B 107.6
C47 C48 C49 112.0(3)
C47 C48 C51 113.0(3)
C49 C48 C51 111.4(3)
C47 C48 H48 106.7
C49 C48 H48 106.7
C51 C48 H48 106.7
C50 C49 C48 113.8(2)
C50 C49 H49A 108.8
C48 C49 H49A 108.8
C50 C49 H49B 108.8
C48 C49 H49B 108.8
H49A C49 H49B 107.7
C45 C50 C49 123.3(3)
C45 C50 C38 120.1(2)
C49 C50 C38 116.4(2)
C48 C51 H51A 109.5
C48 C51 H51B 109.5
H51A C51 H51B 109.5
C48 C51 H51C 109.5
H51A C51 H51C 109.5
H51B C51 H51C 109.5
C57 C52 C53 117.3(3)
C57 C52 N8 118.3(3)
C53 C52 N8 124.3(3)
C54 C53 C52 120.4(3)
C54 C53 H53 119.8
C52 C53 H53 119.8
C53 C54 C55 122.1(3)
C53 C54 H54 118.9
C55 C54 H54 118.9
C56 C55 C54 116.7(3)
C56 C55 C58 121.7(3)
C54 C55 C58 121.5(3)
C57 C56 C55 121.8(3)
C57 C56 H56 119.1
C55 C56 H56 119.1
C56 C57 C52 121.5(3)
C56 C57 H57 119.2
C52 C57 H57 119.2
C55 C58 H58A 109.5
C55 C58 H58B 109.5
H58A C58 H58B 109.5
C55 C58 H58C 109.5
H58A C58 H58C 109.5
H58B C58 H58C 109.5
N9 C59 C32 176.9(4)
N10 C60 C38 177.1(3)

loop_
_geom_bond_atom_site_label_1
_geom_bond_atom_site_label_2
_geom_bond_distance
N1 C1 1.373(3)
N1 C9 1.400(3)
N1 C11 1.510(3)
N2 C9 1.266(3)
N2 C10 1.472(3)
N3 C22 1.436(3)
N3 C11 1.446(3)
N3 C10 1.470(3)
N4 C29 1.134(3)
N5 C30 1.138(3)
N6 C31 1.372(3)
N6 C39 1.398(3)
N6 C41 1.515(4)
N7 C39 1.270(3)
N7 C40 1.474(4)
N8 C52 1.422(4)
N8 C41 1.433(4)
N8 C40 1.466(3)
N9 C59 1.139(4)
N10 C60 1.138(3)
O1 C1 1.204(3)
O2 C16 1.219(3)
O3 C31 1.216(3)
O4 C46 1.214(3)
C1 C2 1.539(4)
C2 C29 1.476(4)
C2 C7 1.537(4)
C2 C3 1.549(4)
C3 C15 1.507(4)
C3 C4 1.551(4)
C3 H3 0.9800
C4 C5 1.518(4)
C4 H4A 0.9700
C4 H4B 0.9700
C5 C6 1.515(4)
C5 H5A 0.9700
C5 H5B 0.9700
C6 C7 1.521(4)
C6 H6A 0.9700
C6 H6B 0.9700
C7 C8 1.553(3)
C7 H7 0.9800
C8 C30 1.477(4)
C8 C9 1.519(4)
C8 C20 1.543(4)
C10 C14 1.518(3)
C10 H10 0.9800
C11 C12 1.521(4)
C11 H11 0.9800
C12 C13 1.512(4)
C12 H12A 0.9700
C12 H12B 0.9700
C13 C14 1.521(4)
C13 H13A 0.9700
C13 H13B 0.9700
C14 H14A 0.9700
C14 H14B 0.9700
C15 C20 1.330(3)
C15 C16 1.491(4)
C16 C17 1.495(4)
C17 C18 1.512(4)
C17 H17A 0.9700
C17 H17B 0.9700
C18 C19 1.511(4)
C18 C21 1.531(4)
C18 H18 0.9800
C19 C20 1.508(3)
C19 H19A 0.9700
C19 H19B 0.9700
C21 H21A 0.9600
C21 H21B 0.9600
C21 H21C 0.9600
C22 C23 1.389(3)
C22 C27 1.391(3)
C23 C24 1.380(4)
C23 H23 0.9300
C24 C25 1.368(4)
C24 H24 0.9300
C25 C26 1.379(4)
C25 C28 1.510(4)
C26 C27 1.380(4)
C26 H26 0.9300
C27 H27 0.9300
C28 H28A 0.9600
C28 H28B 0.9600
C28 H28C 0.9600
C31 C32 1.533(4)
C32 C59 1.471(4)
C32 C37 1.537(4)
C32 C33 1.546(4)
C33 C45 1.506(4)
C33 C34 1.539(4)
C33 H33 0.9800
C34 C35 1.515(4)
C34 H34A 0.9700
C34 H34B 0.9700
C35 C36 1.515(4)
C35 H35A 0.9700
C35 H35B 0.9700
C36 C37 1.517(4)
C36 H36A 0.9700
C36 H36B 0.9700
C37 C38 1.546(4)
C37 H37 0.9800
C38 C60 1.474(4)
C38 C39 1.528(4)
C38 C50 1.544(4)
C40 C44 1.517(4)
C40 H40 0.9800
C41 C42 1.520(4)
C41 H41 0.9800
C42 C43 1.521(4)
C42 H42A 0.9700
C42 H42B 0.9700
C43 C44 1.522(4)
C43 H43A 0.9700
C43 H43B 0.9700
C44 H44A 0.9700
C44 H44B 0.9700
C45 C50 1.342(3)
C45 C46 1.486(4)
C46 C47 1.491(4)
C47 C48 1.488(4)
C47 H47A 0.9700
C47 H47B 0.9700
C48 C49 1.513(4)
C48 C51 1.530(4)
C48 H48 0.9800
C49 C50 1.492(4)
C49 H49A 0.9700
C49 H49B 0.9700
C51 H51A 0.9600
C51 H51B 0.9600
C51 H51C 0.9600
C52 C57 1.386(4)
C52 C53 1.388(4)
C53 C54 1.384(4)
C53 H53 0.9300
C54 C55 1.384(4)
C54 H54 0.9300
C55 C56 1.380(4)
C55 C58 1.505(4)
C56 C57 1.372(4)
C56 H56 0.9300
C57 H57 0.9300
C58 H58A 0.9600
C58 H58B 0.9600
C58 H58C 0.9600

loop_
_geom_torsion_atom_site_label_1
_geom_torsion_atom_site_label_2
_geom_torsion_atom_site_label_3
_geom_torsion_atom_site_label_4
_geom_torsion
C9 N1 C1 O1 -172.0(3)
C11 N1 C1 O1 5.5(4)
C9 N1 C1 C2 9.1(4)
C11 N1 C1 C2 -173.4(2)
O1 C1 C2 C29 -42.9(4)
N1 C1 C2 C29 136.0(3)
O1 C1 C2 C7 -164.1(3)
N1 C1 C2 C7 14.8(4)
O1 C1 C2 C3 75.3(4)
N1 C1 C2 C3 -105.8(3)
C29 C2 C3 C15 -179.4(3)
C7 C2 C3 C15 -60.2(3)
C1 C2 C3 C15 63.4(3)
C29 C2 C3 C4 -59.5(3)
C7 C2 C3 C4 59.7(3)
C1 C2 C3 C4 -176.7(2)
C15 C3 C4 C5 61.1(4)
C2 C3 C4 C5 -58.9(3)
C3 C4 C5 C6 53.2(4)
C4 C5 C6 C7 -50.9(4)
C5 C6 C7 C2 53.4(3)
C5 C6 C7 C8 -65.8(4)
C29 C2 C7 C6 62.1(3)
C1 C2 C7 C6 -177.9(2)
C3 C2 C7 C6 -56.7(3)
C29 C2 C7 C8 -171.8(2)
C1 C2 C7 C8 -51.8(3)
C3 C2 C7 C8 69.4(3)
C6 C7 C8 C30 -49.9(3)
C2 C7 C8 C30 -173.3(2)
C6 C7 C8 C9 -167.4(2)
C2 C7 C8 C9 69.2(3)
C6 C7 C8 C20 74.6(3)
C2 C7 C8 C20 -48.8(3)
C10 N2 C9 N1 -5.1(4)
C10 N2 C9 C8 170.0(2)
C1 N1 C9 N2 -175.4(3)
C11 N1 C9 N2 7.1(4)
C1 N1 C9 C8 9.1(4)
C11 N1 C9 C8 -168.4(2)
C30 C8 C9 N2 17.4(3)
C20 C8 C9 N2 -101.8(3)
C7 C8 C9 N2 134.9(3)
C30 C8 C9 N1 -166.8(2)
C20 C8 C9 N1 73.9(3)
C7 C8 C9 N1 -49.4(3)
C22 N3 C10 N2 -69.1(3)
C11 N3 C10 N2 62.8(3)
C22 N3 C10 C14 165.7(2)
C11 N3 C10 C14 -62.5(3)
C9 N2 C10 N3 -29.6(3)
C9 N2 C10 C14 95.0(3)
C22 N3 C11 N1 72.4(3)
C10 N3 C11 N1 -58.9(3)
C22 N3 C11 C12 -166.7(2)
C10 N3 C11 C12 61.9(3)
C1 N1 C11 N3 -151.6(2)
C9 N1 C11 N3 26.1(3)
C1 N1 C11 C12 86.8(3)
C9 N1 C11 C12 -95.5(3)
N3 C11 C12 C13 -56.5(3)
N1 C11 C12 C13 63.2(3)
C11 C12 C13 C14 48.8(3)
N3 C10 C14 C13 56.8(3)
N2 C10 C14 C13 -67.6(3)
C12 C13 C14 C10 -49.2(4)
C2 C3 C15 C20 29.0(4)
C4 C3 C15 C20 -91.6(3)
C2 C3 C15 C16 -154.1(3)
C4 C3 C15 C16 85.3(3)
C20 C15 C16 O2 177.7(3)
C3 C15 C16 O2 0.7(5)
C20 C15 C16 C17 -3.8(4)
C3 C15 C16 C17 179.3(3)
O2 C16 C17 C18 -148.5(3)
C15 C16 C17 C18 32.9(4)
C16 C17 C18 C19 -56.4(4)
C16 C17 C18 C21 178.3(3)
C17 C18 C19 C20 51.5(4)
C21 C18 C19 C20 177.9(3)
C16 C15 C20 C19 -0.8(4)
C3 C15 C20 C19 176.0(3)
C16 C15 C20 C8 173.9(3)
C3 C15 C20 C8 -9.4(4)
C18 C19 C20 C15 -24.1(4)
C18 C19 C20 C8 161.1(3)
C30 C8 C20 C15 143.4(3)
C9 C8 C20 C15 -98.8(3)
C7 C8 C20 C15 20.2(4)
C30 C8 C20 C19 -41.7(3)
C9 C8 C20 C19 76.1(3)
C7 C8 C20 C19 -164.9(2)
C11 N3 C22 C23 14.4(4)
C10 N3 C22 C23 142.8(3)
C11 N3 C22 C27 -167.4(3)
C10 N3 C22 C27 -39.0(3)
C27 C22 C23 C24 -1.3(4)
N3 C22 C23 C24 177.0(3)
C22 C23 C24 C25 1.7(5)
C23 C24 C25 C26 -0.3(5)
C23 C24 C25 C28 178.6(3)
C24 C25 C26 C27 -1.4(5)
C28 C25 C26 C27 179.7(3)
C25 C26 C27 C22 1.7(5)
C23 C22 C27 C26 -0.3(4)
N3 C22 C27 C26 -178.6(3)
C7 C2 C29 N4 -61(9)
C1 C2 C29 N4 176(100)
C3 C2 C29 N4 57(9)
C9 C8 C30 N5 153(8)
C20 C8 C30 N5 -91(9)
C7 C8 C30 N5 36(9)
C39 N6 C31 O3 170.8(3)
C41 N6 C31 O3 -11.5(4)
C39 N6 C31 C32 -13.0(4)
C41 N6 C31 C32 164.7(3)
O3 C31 C32 C59 44.8(4)
N6 C31 C32 C59 -131.4(3)
O3 C31 C32 C37 165.8(3)
N6 C31 C32 C37 -10.4(4)
O3 C31 C32 C33 -74.2(3)
N6 C31 C32 C33 109.6(3)
C59 C32 C33 C45 -179.5(3)
C31 C32 C33 C45 -61.9(3)
C37 C32 C33 C45 61.3(3)
C59 C32 C33 C34 59.0(3)
C31 C32 C33 C34 176.6(2)
C37 C32 C33 C34 -60.3(3)
C45 C33 C34 C35 -61.2(3)
C32 C33 C34 C35 59.3(3)
C33 C34 C35 C36 -52.7(4)
C34 C35 C36 C37 50.1(4)
C35 C36 C37 C32 -53.1(3)
C35 C36 C37 C38 67.4(3)
C59 C32 C37 C36 -62.2(3)
C31 C32 C37 C36 178.3(2)
C33 C32 C37 C36 57.0(3)
C59 C32 C37 C38 170.3(3)
C31 C32 C37 C38 50.8(3)
C33 C32 C37 C38 -70.5(3)
C36 C37 C38 C60 47.3(3)
C32 C37 C38 C60 171.9(2)
C36 C37 C38 C39 164.6(3)
C32 C37 C38 C39 -70.8(3)
C36 C37 C38 C50 -77.3(3)
C32 C37 C38 C50 47.2(3)
C40 N7 C39 N6 2.3(4)
C40 N7 C39 C38 -176.5(2)
C31 N6 C39 N7 172.5(3)
C41 N6 C39 N7 -5.3(4)
C31 N6 C39 C38 -8.7(4)
C41 N6 C39 C38 173.6(2)
C60 C38 C39 N7 -12.5(4)
C50 C38 C39 N7 107.2(3)
C37 C38 C39 N7 -129.8(3)
C60 C38 C39 N6 168.6(2)
C50 C38 C39 N6 -71.7(3)
C37 C38 C39 N6 51.3(3)
C52 N8 C40 N7 75.0(3)
C41 N8 C40 N7 -60.4(3)
C52 N8 C40 C44 -160.7(3)
C41 N8 C40 C44 64.0(3)
C39 N7 C40 N8 30.3(4)
C39 N7 C40 C44 -93.2(3)
C52 N8 C41 N6 -77.7(3)
C40 N8 C41 N6 56.1(3)
C52 N8 C41 C42 162.6(3)
C40 N8 C41 C42 -63.7(3)
C31 N6 C41 N8 157.1(3)
C39 N6 C41 N8 -25.0(4)
C31 N6 C41 C42 -81.9(3)
C39 N6 C41 C42 96.0(3)
N8 C41 C42 C43 56.4(4)
N6 C41 C42 C43 -63.9(4)
C41 C42 C43 C44 -48.9(4)
N8 C40 C44 C43 -56.6(4)
N7 C40 C44 C43 67.7(4)
C42 C43 C44 C40 49.3(4)
C34 C33 C45 C50 93.4(3)
C32 C33 C45 C50 -28.2(4)
C34 C33 C45 C46 -84.3(3)
C32 C33 C45 C46 154.0(3)
C50 C45 C46 O4 -173.5(3)
C33 C45 C46 O4 4.3(5)
C50 C45 C46 C47 9.3(4)
C33 C45 C46 C47 -172.8(3)
O4 C46 C47 C48 148.6(3)
C45 C46 C47 C48 -34.4(4)
C46 C47 C48 C49 50.8(4)
C46 C47 C48 C51 177.6(3)
C47 C48 C49 C50 -42.6(4)
C51 C48 C49 C50 -170.3(3)
C46 C45 C50 C49 -1.9(5)
C33 C45 C50 C49 -179.5(3)
C46 C45 C50 C38 -176.6(3)
C33 C45 C50 C38 5.8(4)
C48 C49 C50 C45 19.0(4)
C48 C49 C50 C38 -166.1(3)
C60 C38 C50 C45 -139.9(3)
C39 C38 C50 C45 101.4(3)
C37 C38 C50 C45 -16.1(4)
C60 C38 C50 C49 45.1(4)
C39 C38 C50 C49 -73.6(3)
C37 C38 C50 C49 168.9(3)
C41 N8 C52 C57 -169.9(3)
C40 N8 C52 C57 58.6(4)
C41 N8 C52 C53 8.0(5)
C40 N8 C52 C53 -123.5(3)
C57 C52 C53 C54 0.1(5)
N8 C52 C53 C54 -177.8(3)
C52 C53 C54 C55 -1.1(5)
C53 C54 C55 C56 0.7(5)
C53 C54 C55 C58 178.6(3)
C54 C55 C56 C57 0.5(5)
C58 C55 C56 C57 -177.4(3)
C55 C56 C57 C52 -1.5(6)
C53 C52 C57 C56 1.2(5)
N8 C52 C57 C56 179.2(3)
C31 C32 C59 N9 157(7)
C37 C32 C59 N9 34(8)
C33 C32 C59 N9 -84(7)
C39 C38 C60 N10 -145(6)
C50 C38 C60 N10 98(6)
C37 C38 C60 N10 -29(6)
